data_4000779
loop_
_publ_author_name
'Bichler, Daniel'
'Johrendt, Dirk'

_publ_contact_author
;
        Prof. Dirk Johrendt
        Department Chemie und Biochemie
        Ludwig-Maximilians-Universit\"at M\"unchen
        Butenandtstrasse 5 - 13 (D)
        D 81377 M\"unchen
        Germany
;
_publ_section_title
;
 Interplay of Magnetism and Bonding in GaV4--xCrxSe8
;
_journal_issue 11
_journal_name_full 'Chemistry of Materials'
_journal_page_first 3014
_journal_paper_doi 10.1021/cm200776v
_journal_volume 23
_journal_year 2011
_chemical_formula_structural 'Cr7 Ga2 Se16 V'
_chemical_formula_sum 'Cr7 Ga2 Se16 V'
_chemical_formula_weight 1817.74
_chemical_name_systematic
;
 Gallium chromium vanadium selenide (1/3.5/0.5/8)
;
_space_group_IT_number 216
_symmetry_cell_setting cubic
_symmetry_space_group_name_Hall 'F -4 2 3'
_symmetry_space_group_name_H-M 'F -4 3 m'
_atom_sites_solution_hydrogens none
_atom_sites_solution_primary direct
_atom_sites_solution_secondary difmap
_audit_creation_method SHELXL-97
_cell_angle_alpha 90.00
_cell_angle_beta 90.00
_cell_angle_gamma 90.00
_cell_formula_units_Z 2
_cell_length_a 10.2525(12)
_cell_length_b 10.2525(12)
_cell_length_c 10.2525(12)
_cell_measurement_reflns_used 2001
_cell_measurement_temperature 293(2)
_cell_measurement_theta_max 22.65
_cell_measurement_theta_min 3.4
_cell_volume 1077.7(2)
_computing_cell_refinement 'Stoe IPDS Software, 1998'
_computing_data_collection 'Stoe IPDS Software, 1998'
_computing_data_reduction 'Stoe IPDS Software, 1998'
_computing_structure_refinement 'SHELXL-97 (Sheldrick, 1997)'
_computing_structure_solution 'SHELXS-97 (Sheldrick, 1990)'
_diffrn_ambient_temperature 293(2)
_diffrn_measured_fraction_theta_full 1.000
_diffrn_measured_fraction_theta_max 1.000
_diffrn_measurement_device_type 'STOE IPDS'
_diffrn_measurement_method oszillation
_diffrn_radiation_monochromator graphite
_diffrn_radiation_source 'fine-focus sealed tube'
_diffrn_radiation_type MoK\a
_diffrn_radiation_wavelength 0.71073
_diffrn_reflns_av_R_equivalents 0.0583
_diffrn_reflns_av_sigmaI/netI 0.0197
_diffrn_reflns_limit_h_max 14
_diffrn_reflns_limit_h_min -14
_diffrn_reflns_limit_k_max 14
_diffrn_reflns_limit_k_min -14
_diffrn_reflns_limit_l_max 14
_diffrn_reflns_limit_l_min -14
_diffrn_reflns_number 3162
_diffrn_reflns_theta_full 30.31
_diffrn_reflns_theta_max 30.31
_diffrn_reflns_theta_min 3.44
_diffrn_standards_decay_% 0
_diffrn_standards_interval_count 0
_diffrn_standards_interval_time 0
_diffrn_standards_number 0
_exptl_absorpt_coefficient_mu 33.260
_exptl_absorpt_correction_T_max 0.2358
_exptl_absorpt_correction_T_min 0.2129
_exptl_absorpt_correction_type sphere
_exptl_absorpt_process_details 'X-RED32 v. 1.03, STOE & Cie GmbH, 2002'
_exptl_crystal_colour metallic-black
_exptl_crystal_density_diffrn 5.602
_exptl_crystal_density_meas ?
_exptl_crystal_density_method 'not measured'
_exptl_crystal_description block
_exptl_crystal_F_000 1594
_exptl_crystal_size_max 0.048
_exptl_crystal_size_mid 0.033
_exptl_crystal_size_min 0.014
_refine_diff_density_max 0.409
_refine_diff_density_min -0.481
_refine_diff_density_rms 0.112
_refine_ls_abs_structure_details 'Flack H D (1983), Acta Cryst. A39, 876-881'
_refine_ls_abs_structure_Flack 0.23(4)
_refine_ls_extinction_method none
_refine_ls_goodness_of_fit_ref 0.998
_refine_ls_hydrogen_treatment none
_refine_ls_matrix_type full
_refine_ls_number_parameters 12
_refine_ls_number_reflns 201
_refine_ls_number_restraints 0
_refine_ls_restrained_S_all 0.998
_refine_ls_R_factor_all 0.0205
_refine_ls_R_factor_gt 0.0151
_refine_ls_shift/su_max 0.005
_refine_ls_shift/su_mean 0.002
_refine_ls_structure_factor_coef Fsqd
_refine_ls_weighting_details 'calc w=1/[\s^2^(Fo^2^)+(0.0186P)^2^+0.0000P] where P=(Fo^2^+2Fc^2^)/3'
_refine_ls_weighting_scheme calc
_refine_ls_wR_factor_gt 0.0338
_refine_ls_wR_factor_ref 0.0343
_reflns_number_gt 178
_reflns_number_total 201
_reflns_threshold_expression >2sigma(I)
_cod_data_source_file cm200776v_si_007.cif
_cod_data_source_block f-43m-GaCr3.5V0.5Se8
_cod_depositor_comments
;
The following automatic conversions were performed:

'_exptl_crystal_density_meas' value 'not measured' was changed to '?'
- the value is perceived as not measured.

Automatic conversion script
Id: cif_fix_values 3008 2015-01-20 13:52:24Z robertas 
;
_cod_database_code 4000779

loop_
_symmetry_equiv_pos_as_xyz
'x, y, z'
'-x, -y, z'
'-x, y, -z'
'x, -y, -z'
'z, x, y'
'z, -x, -y'
'-z, -x, y'
'-z, x, -y'
'y, z, x'
'-y, z, -x'
'y, -z, -x'
'-y, -z, x'
'y, x, z'
'-y, -x, z'
'y, -x, -z'
'-y, x, -z'
'x, z, y'
'-x, z, -y'
'-x, -z, y'
'x, -z, -y'
'z, y, x'
'z, -y, -x'
'-z, y, -x'
'-z, -y, x'
'x, y+1/2, z+1/2'
'-x, -y+1/2, z+1/2'
'-x, y+1/2, -z+1/2'
'x, -y+1/2, -z+1/2'
'z, x+1/2, y+1/2'
'z, -x+1/2, -y+1/2'
'-z, -x+1/2, y+1/2'
'-z, x+1/2, -y+1/2'
'y, z+1/2, x+1/2'
'-y, z+1/2, -x+1/2'
'y, -z+1/2, -x+1/2'
'-y, -z+1/2, x+1/2'
'y, x+1/2, z+1/2'
'-y, -x+1/2, z+1/2'
'y, -x+1/2, -z+1/2'
'-y, x+1/2, -z+1/2'
'x, z+1/2, y+1/2'
'-x, z+1/2, -y+1/2'
'-x, -z+1/2, y+1/2'
'x, -z+1/2, -y+1/2'
'z, y+1/2, x+1/2'
'z, -y+1/2, -x+1/2'
'-z, y+1/2, -x+1/2'
'-z, -y+1/2, x+1/2'
'x+1/2, y, z+1/2'
'-x+1/2, -y, z+1/2'
'-x+1/2, y, -z+1/2'
'x+1/2, -y, -z+1/2'
'z+1/2, x, y+1/2'
'z+1/2, -x, -y+1/2'
'-z+1/2, -x, y+1/2'
'-z+1/2, x, -y+1/2'
'y+1/2, z, x+1/2'
'-y+1/2, z, -x+1/2'
'y+1/2, -z, -x+1/2'
'-y+1/2, -z, x+1/2'
'y+1/2, x, z+1/2'
'-y+1/2, -x, z+1/2'
'y+1/2, -x, -z+1/2'
'-y+1/2, x, -z+1/2'
'x+1/2, z, y+1/2'
'-x+1/2, z, -y+1/2'
'-x+1/2, -z, y+1/2'
'x+1/2, -z, -y+1/2'
'z+1/2, y, x+1/2'
'z+1/2, -y, -x+1/2'
'-z+1/2, y, -x+1/2'
'-z+1/2, -y, x+1/2'
'x+1/2, y+1/2, z'
'-x+1/2, -y+1/2, z'
'-x+1/2, y+1/2, -z'
'x+1/2, -y+1/2, -z'
'z+1/2, x+1/2, y'
'z+1/2, -x+1/2, -y'
'-z+1/2, -x+1/2, y'
'-z+1/2, x+1/2, -y'
'y+1/2, z+1/2, x'
'-y+1/2, z+1/2, -x'
'y+1/2, -z+1/2, -x'
'-y+1/2, -z+1/2, x'
'y+1/2, x+1/2, z'
'-y+1/2, -x+1/2, z'
'y+1/2, -x+1/2, -z'
'-y+1/2, x+1/2, -z'
'x+1/2, z+1/2, y'
'-x+1/2, z+1/2, -y'
'-x+1/2, -z+1/2, y'
'x+1/2, -z+1/2, -y'
'z+1/2, y+1/2, x'
'z+1/2, -y+1/2, -x'
'-z+1/2, y+1/2, -x'
'-z+1/2, -y+1/2, x'

loop_
_atom_site_label
_atom_site_type_symbol
_atom_site_fract_x
_atom_site_fract_y
_atom_site_fract_z
_atom_site_U_iso_or_equiv
_atom_site_adp_type
_atom_site_occupancy
_atom_site_symmetry_multiplicity
_atom_site_calc_flag
_atom_site_refinement_flags
Se3 Se 0.13523(5) 0.13523(5) 0.13523(5) 0.01011(17) Uani 1 6 d S
Se4 Se 0.62545(3) 0.62545(3) 0.62545(3) 0.01070(17) Uani 1 6 d S
Cr2 Cr 0.38600(8) 0.38600(8) 0.38600(8) 0.0124(3) Uani 0.875 6 d SP
V2 V 0.38600(8) 0.38600(8) 0.38600(8) 0.0124(3) Uani 0.125 6 d SP
Ga1 Ga 0.0000 0.0000 0.0000 0.0084(3) Uani 1 24 d S

loop_
_atom_site_aniso_label
_atom_site_aniso_U_11
_atom_site_aniso_U_22
_atom_site_aniso_U_33
_atom_site_aniso_U_23
_atom_site_aniso_U_13
_atom_site_aniso_U_12
Se3 0.01011(17) 0.01011(17) 0.01011(17) -0.00126(16) -0.00126(16) -0.00126(16)
Se4 0.01070(17) 0.01070(17) 0.01070(17) -0.0002(2) -0.0002(2) -0.0002(2)
Cr2 0.0124(3) 0.0124(3) 0.0124(3) 0.0037(3) 0.0037(3) 0.0037(3)
V2 0.0124(3) 0.0124(3) 0.0124(3) 0.0037(3) 0.0037(3) 0.0037(3)
Ga1 0.0084(3) 0.0084(3) 0.0084(3) 0.000 0.000 0.000

loop_
_atom_type_symbol
_atom_type_description
_atom_type_scat_dispersion_real
_atom_type_scat_dispersion_imag
_atom_type_scat_source
V V 0.3005 0.5294 'International Tables Vol C Tables 4.2.6.8 and 6.1.1.4'
Cr Cr 0.3209 0.6236 'International Tables Vol C Tables 4.2.6.8 and 6.1.1.4'
Ga Ga 0.2307 1.6083 'International Tables Vol C Tables 4.2.6.8 and 6.1.1.4'
Se Se -0.0929 2.2259 'International Tables Vol C Tables 4.2.6.8 and 6.1.1.4'

loop_
_geom_angle_atom_site_label_1
_geom_angle_atom_site_label_2
_geom_angle_atom_site_label_3
_geom_angle
_geom_angle_site_symmetry_1
_geom_angle_site_symmetry_3
Ga1 Se3 V2 118.44(3) . 28
Ga1 Se3 Cr2 118.44(3) . 64
V2 Se3 Cr2 99.20(4) 28 64
Ga1 Se3 V2 118.44(3) . 64
V2 Se3 V2 99.20(4) 28 64
Cr2 Se3 V2 0.00(7) 64 64
Ga1 Se3 Cr2 118.44(3) . 74
V2 Se3 Cr2 99.20(4) 28 74
Cr2 Se3 Cr2 99.20(4) 64 74
V2 Se3 Cr2 99.20(4) 64 74
Ga1 Se3 Cr2 118.44(3) . 28
V2 Se3 Cr2 0.00(7) 28 28
Cr2 Se3 Cr2 99.20(4) 64 28
V2 Se3 Cr2 99.20(4) 64 28
Cr2 Se3 Cr2 99.20(4) 74 28
Ga1 Se3 V2 118.44(3) . 74
V2 Se3 V2 99.20(4) 28 74
Cr2 Se3 V2 99.20(4) 64 74
V2 Se3 V2 99.20(4) 64 74
Cr2 Se3 V2 0.00(7) 74 74
Cr2 Se3 V2 99.20(4) 28 74
V2 Se4 Cr2 84.41(5) 4_566 16_656
V2 Se4 V2 84.41(5) 4_566 16_656
Cr2 Se4 V2 0.00(4) 16_656 16_656
V2 Se4 Cr2 84.41(5) 4_566 2_665
Cr2 Se4 Cr2 84.41(5) 16_656 2_665
V2 Se4 Cr2 84.41(5) 16_656 2_665
V2 Se4 Cr2 0.00(4) 4_566 4_566
Cr2 Se4 Cr2 84.41(5) 16_656 4_566
V2 Se4 Cr2 84.41(5) 16_656 4_566
Cr2 Se4 Cr2 84.41(5) 2_665 4_566
V2 Se4 V2 84.41(5) 4_566 2_665
Cr2 Se4 V2 84.41(5) 16_656 2_665
V2 Se4 V2 84.41(5) 16_656 2_665
Cr2 Se4 V2 0.00(4) 2_665 2_665
Cr2 Se4 V2 84.41(5) 4_566 2_665
Se4 Cr2 Se4 95.33(4) 4_566 3_656
Se4 Cr2 Se4 95.33(4) 4_566 2_665
Se4 Cr2 Se4 95.33(4) 3_656 2_665
Se4 Cr2 Se3 91.862(16) 4_566 74
Se4 Cr2 Se3 91.862(16) 3_656 74
Se4 Cr2 Se3 169.30(6) 2_665 74
Se4 Cr2 Se3 169.30(6) 4_566 28
Se4 Cr2 Se3 91.862(16) 3_656 28
Se4 Cr2 Se3 91.862(16) 2_665 28
Se3 Cr2 Se3 79.98(4) 74 28
Se4 Cr2 Se3 91.862(16) 4_566 51
Se4 Cr2 Se3 169.30(6) 3_656 51
Se4 Cr2 Se3 91.862(16) 2_665 51
Se3 Cr2 Se3 79.98(4) 74 51
Se3 Cr2 Se3 79.98(4) 28 51
Se4 Cr2 V2 47.80(2) 4_566 16_656
Se4 Cr2 V2 93.87(3) 3_656 16_656
Se4 Cr2 V2 47.80(2) 2_665 16_656
Se3 Cr2 V2 139.600(18) 74 16_656
Se3 Cr2 V2 139.600(18) 28 16_656
Se3 Cr2 V2 96.83(3) 51 16_656
Se4 Cr2 Cr2 47.80(2) 4_566 16_656
Se4 Cr2 Cr2 93.87(3) 3_656 16_656
Se4 Cr2 Cr2 47.80(2) 2_665 16_656
Se3 Cr2 Cr2 139.600(18) 74 16_656
Se3 Cr2 Cr2 139.600(18) 28 16_656
Se3 Cr2 Cr2 96.83(3) 51 16_656
V2 Cr2 Cr2 0.00(5) 16_656 16_656
Se4 Cr2 V2 132.20(2) 4_566 64
Se4 Cr2 V2 86.13(3) 3_656 64
Se4 Cr2 V2 132.20(2) 2_665 64
Se3 Cr2 V2 40.400(18) 74 64
Se3 Cr2 V2 40.400(18) 28 64
Se3 Cr2 V2 83.17(3) 51 64
V2 Cr2 V2 180.0 16_656 64
Cr2 Cr2 V2 180.0 16_656 64
Se4 Cr2 Cr2 132.20(2) 4_566 64
Se4 Cr2 Cr2 86.13(3) 3_656 64
Se4 Cr2 Cr2 132.20(2) 2_665 64
Se3 Cr2 Cr2 40.400(18) 74 64
Se3 Cr2 Cr2 40.400(18) 28 64
Se3 Cr2 Cr2 83.17(3) 51 64
V2 Cr2 Cr2 180.0 16_656 64
Cr2 Cr2 Cr2 180.0 16_656 64
V2 Cr2 Cr2 0.000(7) 64 64
Se3 Ga1 Se3 109.5 . 4
Se3 Ga1 Se3 109.5 . 2
Se3 Ga1 Se3 109.5 4 2
Se3 Ga1 Se3 109.5 . 3
Se3 Ga1 Se3 109.5 4 3
Se3 Ga1 Se3 109.5 2 3

loop_
_geom_bond_atom_site_label_1
_geom_bond_atom_site_label_2
_geom_bond_distance
_geom_bond_site_symmetry_2
Se3 Ga1 2.4015(9) .
Se3 V2 2.5893(11) 28
Se3 Cr2 2.5893(10) 64
Se3 V2 2.5893(10) 64
Se3 Cr2 2.5893(10) 74
Se3 Cr2 2.5893(11) 28
Se3 V2 2.5893(10) 74
Se4 V2 2.4606(8) 4_566
Se4 Cr2 2.4606(8) 16_656
Se4 V2 2.4606(8) 16_656
Se4 Cr2 2.4606(8) 2_665
Se4 Cr2 2.4606(8) 4_566
Se4 V2 2.4606(8) 2_665
Cr2 Se4 2.4606(8) 4_566
Cr2 Se4 2.4606(8) 3_656
Cr2 Se4 2.4606(8) 2_665
Cr2 Se3 2.5893(10) 74
Cr2 Se3 2.5893(10) 28
Cr2 Se3 2.5893(10) 51
Cr2 V2 3.306(2) 16_656
Cr2 Cr2 3.306(2) 16_656
Cr2 V2 3.944(2) 64
Cr2 Cr2 3.944(2) 64
Ga1 Se3 2.4015(9) 4
Ga1 Se3 2.4015(9) 2
Ga1 Se3 2.4015(9) 3
